data_4030489
loop_
_publ_author_name
'Gao, Y.'
'Guery, J.'
'Jacoboni, C.'

_publ_section_title
;
 X-ray powder dtructure determination of NaBaZrF7'
;
_journal_name_full 'European Journal of Solid State and Inorganic Chemistry'
_journal_page_first 1285
_journal_page_last 1293
_journal_volume 29
_journal_year 1992
_chemical_formula_sum 'Ba F7 Na Zr'
_chemical_formula_weight 384.54
_space_group_IT_number 62
_symmetry_cell_setting orthorhombic
_symmetry_Int_Tables_number 62
_symmetry_space_group_name_Hall '-P 2ac 2n'
_symmetry_space_group_name_H-M 'P n m a'
_cell_angle_alpha 90
_cell_angle_beta 90
_cell_angle_gamma 90
_cell_formula_units_Z 4
_cell_length_a 9.118(1)
_cell_length_b 5.5563(6)
_cell_length_c 11.236(1)
_cell_volume 569.24(10)
_diffrn_ambient_temperature 293
_diffrn_radiation_probe x-ray
_diffrn_radiation_type CuK\a
_diffrn_radiation_wavelength 1.5418
_exptl_absorpt_coefficient_mu 70.217
_exptl_crystal_density_diffrn 4.487
_exptl_crystal_F_000 680
_pd_proc_ls_prof_R_factor 0.0954
_pd_proc_ls_prof_wR_expected 0.0587
_pd_proc_ls_prof_wR_factor 0.1173
_refine_ls_number_parameters 34
_refine_ls_number_reflns 950
_refine_ls_R_I_factor 0.0416
_cod_data_source_file EJSSIC-1992-29-1285-1293.cif
_cod_data_source_block NaBaZrF7
_cod_database_code 4030489

loop_
_symmetry_equiv_pos_site_id
_symmetry_equiv_pos_as_xyz
1 x,y,z
2 1/2-x,-y,1/2+z
3 1/2+x,1/2-y,1/2-z
4 -x,1/2+y,-z
5 -x,-y,-z
6 1/2+x,y,1/2-z
7 1/2-x,1/2+y,1/2+z
8 x,1/2-y,z

loop_
_atom_site_label
_atom_site_type_symbol
_atom_site_thermal_displace_type
_atom_site_fract_x
_atom_site_fract_y
_atom_site_fract_z
_atom_site_occupancy
_atom_site_U_iso_or_equiv
Zr Zr Uiso 0.7472(3) 0.75000 0.1393(2) 1.000 0.0117(6)
F1 F Uiso 0.7833(8) 0.5080(10) 0.2756(7) 1.000 0.0241(13)
F2 F Uiso 0.5714(9) 0.5160(10) 0.1124(6) 1.000 0.0241(13)
F3 F Uiso 0.8273(7) 0.5160(10) 0.0177(8) 1.000 0.0241(13)
F4 F Uiso 0.9730(10) 0.75000 0.1668(9) 1.000 0.0241(13)
Ba Ba Uiso 0.5304(2) 0.25000 0.32660(10) 1.000 0.0162(5)
Na Na Uiso 0.8705(9) 0.75000 0.4448(7) 1.000 0.001(3)

loop_
_atom_type_symbol
_atom_type_description
_atom_type_scat_dispersion_real
_atom_type_scat_dispersion_imag
_atom_type_scat_source
Ba Ba -1.0456 8.4617 ' International Tables Vol C Tables 4.2.6.8 and 6.1.1.4'
F F 0.0727 0.0534 ' International Tables Vol C Tables 4.2.6.8 and 6.1.1.4'
Na Na 0.1353 0.1239 ' International Tables Vol C Tables 4.2.6.8 and 6.1.1.4'
Zr Zr -0.1862 2.2449 ' International Tables Vol C Tables 4.2.6.8 and 6.1.1.4'

loop_
_geom_angle_atom_site_label_1
_geom_angle_atom_site_label_2
_geom_angle_atom_site_label_3
_geom_angle
_geom_angle_site_symmetry_1
_geom_angle_site_symmetry_3
_geom_angle_publ_flag
F1 Zr F2 79.9(3) . . yes
F1 Zr F3 91.4(3) . . yes
F1 Zr F4 74.5(3) . . yes
F1 Zr F1 81.3(3) . 8_565 yes
F1 Zr F2 129.5(3) . 8_565 yes
F1 Zr F3 149.6(3) . 8_565 yes
F2 Zr F3 77.2(3) . . yes
F2 Zr F4 141.39(19) . . yes
F1 Zr F2 129.5(3) 8_565 . yes
F2 Zr F2 77.1(3) . 8_565 yes
F2 Zr F3 125.5(3) . 8_565 yes
F3 Zr F4 75.1(3) . . yes
F1 Zr F3 149.6(3) 8_565 . yes
F2 Zr F3 125.5(3) 8_565 . yes
F3 Zr F3 80.0(3) . 8_565 yes
F1 Zr F4 74.5(3) 8_565 . yes
F2 Zr F4 141.39(19) 8_565 . yes
F3 Zr F4 75.1(3) 8_565 . yes
F1 Zr F2 79.9(3) 8_565 8_565 yes
F1 Zr F3 91.4(3) 8_565 8_565 yes
F2 Zr F3 77.2(3) 8_565 8_565 yes

loop_
_geom_bond_atom_site_label_1
_geom_bond_atom_site_label_2
_geom_bond_distance
_geom_bond_site_symmetry_2
_geom_bond_publ_flag
Zr F1 2.064(7) . yes
Zr F2 2.086(8) . yes
Zr F3 2.023(8) . yes
Zr F4 2.082(10) . yes
Zr F1 2.064(7) 8_565 yes
Zr F2 2.086(8) 8_565 yes
Zr F3 2.023(8) 8_565 yes
